data_7708962
loop_
_publ_author_name
'Yimthachote, Supajittra'
'Chumsaeng, Phongnarin'
'Phomphrai, Khamphee'

_publ_section_title
;
 Complexity of imine and amine Schiff-base tin(ii) complexes: drastic
 differences of amino and pyridyl side arms
;
_journal_name_full 'Dalton Transactions'
_journal_paper_doi 10.1039/D1DT02997E
_journal_year 2021
_chemical_formula_moiety 'C38 H66 N4 O2 Sn'
_chemical_formula_sum 'C38 H66 N4 O2 Sn'
_chemical_formula_weight 729.63
_chemical_name_systematic 4a
_chemical_properties_physical Air-sensitive,Moisture-sensitive
_space_group_crystal_system monoclinic
_space_group_IT_number 14
_space_group_name_Hall '-P 2ybc'
_space_group_name_H-M_alt 'P 1 21/c 1'
_atom_sites_solution_hydrogens geom
_audit_creation_date 2021-05-29
_audit_creation_method
;
Olex2 1.3
(compiled 2020.11.12 svn.r5f609507 for OlexSys, GUI svn.r6272)
;
_audit_update_record
;
2021-08-12 deposited with the CCDC.	2021-11-23 downloaded from the CCDC.
;
_cell_angle_alpha 90
_cell_angle_beta 103.863(2)
_cell_angle_gamma 90
_cell_formula_units_Z 4
_cell_length_a 16.2871(11)
_cell_length_b 17.9609(11)
_cell_length_c 14.0251(9)
_cell_measurement_reflns_used 9293
_cell_measurement_temperature 100(2)
_cell_measurement_theta_max 26.41
_cell_measurement_theta_min 2.47
_cell_volume 3983.3(4)
_computing_cell_refinement 'SAINT V8.40A (Bruker, 2019)'
_computing_data_reduction 'SAINT V8.40A (Bruker, 2019)'
_computing_molecular_graphics 'Olex2 1.3 (Dolomanov et al., 2009)'
_computing_publication_material 'Olex2 1.3 (Dolomanov et al., 2009)'
_computing_structure_refinement 'SHELXL 2018/3 (Sheldrick, 2015)'
_computing_structure_solution 'SHELXT 2014/5 (Sheldrick, 2014)'
_diffrn_ambient_temperature 100
_diffrn_measured_fraction_theta_full 0.999
_diffrn_measured_fraction_theta_max 0.999
_diffrn_measurement_device_type 'Bruker D8 Venture'
_diffrn_measurement_method '\f and \w scans'
_diffrn_radiation_type MoK\a
_diffrn_radiation_wavelength 0.71073
_diffrn_reflns_av_R_equivalents 0.0403
_diffrn_reflns_av_unetI/netI 0.0149
_diffrn_reflns_Laue_measured_fraction_full 0.999
_diffrn_reflns_Laue_measured_fraction_max 0.999
_diffrn_reflns_limit_h_max 20
_diffrn_reflns_limit_h_min -20
_diffrn_reflns_limit_k_max 22
_diffrn_reflns_limit_k_min -22
_diffrn_reflns_limit_l_max 17
_diffrn_reflns_limit_l_min -17
_diffrn_reflns_number 133290
_diffrn_reflns_point_group_measured_fraction_full 0.999
_diffrn_reflns_point_group_measured_fraction_max 0.999
_diffrn_reflns_theta_full 25.242
_diffrn_reflns_theta_max 26.021
_diffrn_reflns_theta_min 2.064
_diffrn_source_current 1.0
_diffrn_source_power 0.05
_diffrn_source_voltage 50.0
_diffrn_standards_number 0
_exptl_absorpt_coefficient_mu 0.676
_exptl_absorpt_correction_T_max 0.7454
_exptl_absorpt_correction_T_min 0.6898
_exptl_absorpt_correction_type multi-scan
_exptl_absorpt_process_details
;
SADABS-2016/2 (Bruker,2016/2) was used for absorption correction.
wR2(int) was 0.1102 before and 0.0569 after correction.
The Ratio of minimum to maximum transmission is 0.9254.
The \l/2 correction factor is Not present.
;
_exptl_crystal_colour 'clear light colourless'
_exptl_crystal_colour_lustre clear
_exptl_crystal_colour_modifier light
_exptl_crystal_colour_primary colourless
_exptl_crystal_density_diffrn 1.217
_exptl_crystal_description block
_exptl_crystal_F_000 1552
_exptl_crystal_size_max 0.222
_exptl_crystal_size_mid 0.079
_exptl_crystal_size_min 0.075
_refine_diff_density_max 0.365
_refine_diff_density_min -0.264
_refine_diff_density_rms 0.049
_refine_ls_extinction_method none
_refine_ls_goodness_of_fit_ref 1.032
_refine_ls_hydrogen_treatment constr
_refine_ls_matrix_type full
_refine_ls_number_parameters 422
_refine_ls_number_reflns 7834
_refine_ls_number_restraints 0
_refine_ls_restrained_S_all 1.032
_refine_ls_R_factor_all 0.0235
_refine_ls_R_factor_gt 0.0197
_refine_ls_shift/su_max 0.004
_refine_ls_shift/su_mean 0.000
_refine_ls_structure_factor_coef Fsqd
_refine_ls_weighting_details 'w=1/[\s^2^(Fo^2^)+(0.0225P)^2^+2.6396P] where P=(Fo^2^+2Fc^2^)/3'
_refine_ls_weighting_scheme calc
_refine_ls_wR_factor_gt 0.0482
_refine_ls_wR_factor_ref 0.0498
_reflns_Friedel_coverage 0.000
_reflns_number_gt 7129
_reflns_number_total 7834
_reflns_threshold_expression 'I > 2\s(I)'
_cod_data_source_file d1dt02997e2.cif
_cod_data_source_block p21_c
_cod_database_code 7708962
_shelx_shelxl_version_number 2018/3
_shelx_space_group_comment
;
The symmetry employed for this shelxl refinement is uniquely defined
by the following loop, which should always be used as a source of
symmetry information in preference to the above space-group names.
They are only intended as comments.
;
_shelx_estimated_absorpt_t_max 0.951
_shelx_estimated_absorpt_t_min 0.864
_olex2_refinement_description
;
1. Fixed Uiso
 At 1.2 times of:
  All C(H) groups, All C(H,H) groups, All N(H) groups
 At 1.5 times of:
  All C(H,H,H) groups
2.a Ternary CH refined with riding coordinates:
 N1(H1), N3(H3)
2.b Secondary CH2 refined with riding coordinates:
 C1(H1A,H1B), C2(H2A,H2B), C5(H5A,H5B), C24(H24A,H24B), C20(H20A,H20B),
 C21(H21A,H21B)
2.c Aromatic/amide H refined with riding coordinates:
 C9(H9), C11(H11), C30(H30), C28(H28)
2.d Idealised Me refined as rotating group:
 C4(H4A,H4B,H4C), C3(H3A,H3B,H3C), C13(H13A,H13B,H13C), C15(H15A,H15B,H15C),
 C14(H14A,H14B,H14C), C17(H17A,H17B,H17C), C18(H18A,H18B,H18C), C19(H19A,H19B,
 H19C), C23(H23A,H23B,H23C), C22(H22A,H22B,H22C), C38(H38A,H38B,H38C), C37(H37A,
 H37B,H37C), C36(H36A,H36B,H36C), C33(H33A,H33B,H33C), C32(H32A,H32B,H32C),
 C34(H34A,H34B,H34C)
;
_olex2_submission_special_instructions 'No special instructions were received'

loop_
_space_group_symop_operation_xyz
'x, y, z'
'-x, y+1/2, -z+1/2'
'-x, -y, -z'
'x, -y-1/2, z-1/2'

loop_
_atom_site_label
_atom_site_type_symbol
_atom_site_fract_x
_atom_site_fract_y
_atom_site_fract_z
_atom_site_U_iso_or_equiv
_atom_site_adp_type
_atom_site_occupancy
_atom_site_site_symmetry_order
_atom_site_calc_flag
_atom_site_refinement_flags_posn
_atom_site_refinement_flags_adp
_atom_site_refinement_flags_occupancy
_atom_site_disorder_assembly
_atom_site_disorder_group
Sn1 Sn 0.32380(2) 0.65650(2) 0.40294(2) 0.01212(4) Uani 1 1 d . . . . .
O1 O 0.23833(6) 0.74198(5) 0.40629(7) 0.0142(2) Uani 1 1 d . . . . .
O2 O 0.30988(6) 0.60441(5) 0.53051(7) 0.0135(2) Uani 1 1 d . . . . .
N1 N 0.41102(7) 0.72663(7) 0.53861(9) 0.0138(3) Uani 1 1 d . . . . .
H1 H 0.438050 0.689224 0.589257 0.017 Uiso 1 1 calc R U . . .
N2 N 0.58373(8) 0.68128(7) 0.61303(9) 0.0164(3) Uani 1 1 d . . . . .
N3 N 0.18603(8) 0.60403(7) 0.33788(9) 0.0126(2) Uani 1 1 d . . . . .
H3 H 0.152140 0.645088 0.299142 0.015 Uiso 1 1 calc R U . . .
N4 N 0.06682(8) 0.60384(7) 0.14840(9) 0.0173(3) Uani 1 1 d . . . . .
C1 C 0.48065(9) 0.76932(8) 0.51408(12) 0.0178(3) Uani 1 1 d . . . . .
H1A H 0.496875 0.811003 0.561007 0.021 Uiso 1 1 calc R U . . .
H1B H 0.461515 0.790560 0.447291 0.021 Uiso 1 1 calc R U . . .
C2 C 0.55672(9) 0.71924(9) 0.51849(11) 0.0176(3) Uani 1 1 d . . . . .
H2A H 0.542263 0.681629 0.465511 0.021 Uiso 1 1 calc R U . . .
H2B H 0.604160 0.749567 0.506915 0.021 Uiso 1 1 calc R U . . .
C4 C 0.60959(13) 0.73305(10) 0.69440(13) 0.0318(4) Uani 1 1 d . . . . .
H4A H 0.656309 0.763877 0.683967 0.048 Uiso 1 1 calc R U . . .
H4B H 0.628152 0.705138 0.755843 0.048 Uiso 1 1 calc R U . . .
H4C H 0.561733 0.765026 0.698244 0.048 Uiso 1 1 calc R U . . .
C3 C 0.65204(10) 0.62924(10) 0.61145(13) 0.0244(4) Uani 1 1 d . . . . .
H3A H 0.634063 0.594697 0.556305 0.037 Uiso 1 1 calc R U . . .
H3B H 0.666026 0.601172 0.673145 0.037 Uiso 1 1 calc R U . . .
H3C H 0.701961 0.656872 0.603831 0.037 Uiso 1 1 calc R U . . .
C5 C 0.35493(9) 0.77280(8) 0.58391(10) 0.0145(3) Uani 1 1 d . . . . .
H5A H 0.388558 0.795159 0.645473 0.017 Uiso 1 1 calc R U . . .
H5B H 0.310983 0.740749 0.600710 0.017 Uiso 1 1 calc R U . . .
C6 C 0.31322(9) 0.83357(8) 0.51582(10) 0.0125(3) Uani 1 1 d . . . . .
C7 C 0.25477(9) 0.81430(8) 0.42794(10) 0.0117(3) Uani 1 1 d . . . . .
C8 C 0.21228(9) 0.87142(8) 0.36596(10) 0.0113(3) Uani 1 1 d . . . . .
C9 C 0.23250(9) 0.94517(8) 0.39417(10) 0.0120(3) Uani 1 1 d . . . . .
H9 H 0.204367 0.983783 0.352619 0.014 Uiso 1 1 calc R U . . .
C10 C 0.29155(9) 0.96521(8) 0.47975(10) 0.0119(3) Uani 1 1 d . . . . .
C12 C 0.31297(9) 1.04640(8) 0.50894(10) 0.0135(3) Uani 1 1 d . . . . .
C13 C 0.26656(10) 1.10117(8) 0.43108(12) 0.0173(3) Uani 1 1 d . . . . .
H13A H 0.284386 1.152078 0.451166 0.026 Uiso 1 1 calc R U . . .
H13B H 0.205442 1.096472 0.424008 0.026 Uiso 1 1 calc R U . . .
H13C H 0.280079 1.090091 0.368145 0.026 Uiso 1 1 calc R U . . .
C15 C 0.40853(10) 1.05897(9) 0.52371(12) 0.0199(3) Uani 1 1 d . . . . .
H15A H 0.424520 1.050343 0.461556 0.030 Uiso 1 1 calc R U . . .
H15B H 0.439429 1.024316 0.573530 0.030 Uiso 1 1 calc R U . . .
H15C H 0.422575 1.110252 0.545448 0.030 Uiso 1 1 calc R U . . .
C14 C 0.28841(12) 1.06338(9) 0.60563(12) 0.0254(4) Uani 1 1 d . . . . .
H14A H 0.301484 1.115499 0.623792 0.038 Uiso 1 1 calc R U . . .
H14B H 0.320352 1.030829 0.657507 0.038 Uiso 1 1 calc R U . . .
H14C H 0.227716 1.054671 0.597388 0.038 Uiso 1 1 calc R U . . .
C11 C 0.33082(9) 0.90787(8) 0.54022(10) 0.0134(3) Uani 1 1 d . . . . .
H11 H 0.370663 0.919699 0.599683 0.016 Uiso 1 1 calc R U . . .
C16 C 0.14474(9) 0.85377(8) 0.27152(10) 0.0135(3) Uani 1 1 d . . . . .
C17 C 0.10679(10) 0.92462(9) 0.21746(11) 0.0190(3) Uani 1 1 d . . . . .
H17A H 0.151607 0.953577 0.199039 0.029 Uiso 1 1 calc R U . . .
H17B H 0.080615 0.954545 0.260600 0.029 Uiso 1 1 calc R U . . .
H17C H 0.063902 0.911010 0.158192 0.029 Uiso 1 1 calc R U . . .
C18 C 0.18376(10) 0.80933(9) 0.19968(11) 0.0175(3) Uani 1 1 d . . . . .
H18A H 0.139795 0.797580 0.140563 0.026 Uiso 1 1 calc R U . . .
H18B H 0.208212 0.763023 0.231092 0.026 Uiso 1 1 calc R U . . .
H18C H 0.228164 0.839069 0.181599 0.026 Uiso 1 1 calc R U . . .
C19 C 0.07200(9) 0.80937(9) 0.29725(11) 0.0184(3) Uani 1 1 d . . . . .
H19A H 0.043086 0.840652 0.336270 0.028 Uiso 1 1 calc R U . . .
H19B H 0.094908 0.765077 0.335224 0.028 Uiso 1 1 calc R U . . .
H19C H 0.031743 0.794138 0.236635 0.028 Uiso 1 1 calc R U . . .
C26 C 0.27097(9) 0.53983(8) 0.54021(10) 0.0115(3) Uani 1 1 d . . . . .
C25 C 0.18792(9) 0.52720(8) 0.48528(10) 0.0120(3) Uani 1 1 d . . . . .
C24 C 0.14346(9) 0.58762(8) 0.41816(10) 0.0135(3) Uani 1 1 d . . . . .
H24A H 0.084396 0.572160 0.389223 0.016 Uiso 1 1 calc R U . . .
H24B H 0.141853 0.633465 0.456865 0.016 Uiso 1 1 calc R U . . .
C20 C 0.18276(10) 0.54255(8) 0.26725(11) 0.0163(3) Uani 1 1 d . . . . .
H20A H 0.198282 0.495483 0.303869 0.020 Uiso 1 1 calc R U . . .
H20B H 0.224935 0.551843 0.228189 0.020 Uiso 1 1 calc R U . . .
C21 C 0.09569(10) 0.53390(9) 0.19789(11) 0.0176(3) Uani 1 1 d . . . . .
H21A H 0.098122 0.495259 0.148304 0.021 Uiso 1 1 calc R U . . .
H21B H 0.054802 0.517303 0.235573 0.021 Uiso 1 1 calc R U . . .
C23 C -0.02407(10) 0.60240(12) 0.10697(13) 0.0304(4) Uani 1 1 d . . . . .
H23A H -0.037652 0.563723 0.056337 0.046 Uiso 1 1 calc R U . . .
H23B H -0.042607 0.650932 0.077670 0.046 Uiso 1 1 calc R U . . .
H23C H -0.053167 0.591571 0.158988 0.046 Uiso 1 1 calc R U . . .
C22 C 0.11030(11) 0.62090(11) 0.07140(13) 0.0277(4) Uani 1 1 d . . . . .
H22A H 0.171349 0.623589 0.099905 0.042 Uiso 1 1 calc R U . . .
H22B H 0.090254 0.668839 0.041252 0.042 Uiso 1 1 calc R U . . .
H22C H 0.098498 0.581750 0.021302 0.042 Uiso 1 1 calc R U . . .
C30 C 0.14605(9) 0.46101(8) 0.49571(10) 0.0131(3) Uani 1 1 d . . . . .
H30 H 0.090407 0.453211 0.456710 0.016 Uiso 1 1 calc R U . . .
C29 C 0.18370(9) 0.40637(8) 0.56160(10) 0.0124(3) Uani 1 1 d . . . . .
C28 C 0.26603(9) 0.42083(8) 0.61726(10) 0.0122(3) Uani 1 1 d . . . . .
H28 H 0.292572 0.384288 0.663420 0.015 Uiso 1 1 calc R U . . .
C27 C 0.31109(9) 0.48530(8) 0.60900(10) 0.0112(3) Uani 1 1 d . . . . .
C35 C 0.40087(9) 0.49824(8) 0.67330(10) 0.0127(3) Uani 1 1 d . . . . .
C38 C 0.43263(9) 0.43161(9) 0.74032(11) 0.0174(3) Uani 1 1 d . . . . .
H38A H 0.433126 0.387036 0.700154 0.026 Uiso 1 1 calc R U . . .
H38B H 0.395040 0.423468 0.784422 0.026 Uiso 1 1 calc R U . . .
H38C H 0.490039 0.441726 0.779214 0.026 Uiso 1 1 calc R U . . .
C37 C 0.46443(9) 0.50890(8) 0.60921(11) 0.0163(3) Uani 1 1 d . . . . .
H37A H 0.520683 0.518747 0.651335 0.024 Uiso 1 1 calc R U . . .
H37B H 0.446806 0.551078 0.564689 0.024 Uiso 1 1 calc R U . . .
H37C H 0.466331 0.463653 0.570739 0.024 Uiso 1 1 calc R U . . .
C36 C 0.40125(10) 0.56703(9) 0.73885(11) 0.0173(3) Uani 1 1 d . . . . .
H36A H 0.364179 0.558060 0.783340 0.026 Uiso 1 1 calc R U . . .
H36B H 0.380858 0.610424 0.697596 0.026 Uiso 1 1 calc R U . . .
H36C H 0.458966 0.576416 0.777363 0.026 Uiso 1 1 calc R U . . .
C31 C 0.13916(10) 0.33373(8) 0.57734(11) 0.0158(3) Uani 1 1 d . . . . .
C33 C 0.19249(11) 0.26675(9) 0.56199(15) 0.0289(4) Uani 1 1 d . . . . .
H33A H 0.164294 0.220741 0.574142 0.043 Uiso 1 1 calc R U . . .
H33B H 0.248301 0.269796 0.607657 0.043 Uiso 1 1 calc R U . . .
H33C H 0.199064 0.266788 0.494340 0.043 Uiso 1 1 calc R U . . .
C32 C 0.05248(10) 0.32600(9) 0.50614(12) 0.0216(3) Uani 1 1 d . . . . .
H32A H 0.059193 0.325472 0.438551 0.032 Uiso 1 1 calc R U . . .
H32B H 0.016698 0.368142 0.514695 0.032 Uiso 1 1 calc R U . . .
H32C H 0.025946 0.279431 0.519514 0.032 Uiso 1 1 calc R U . . .
C34 C 0.12615(13) 0.33263(11) 0.68208(13) 0.0344(5) Uani 1 1 d . . . . .
H34A H 0.096264 0.286990 0.691951 0.052 Uiso 1 1 calc R U . . .
H34B H 0.092634 0.376031 0.691872 0.052 Uiso 1 1 calc R U . . .
H34C H 0.181246 0.334169 0.729355 0.052 Uiso 1 1 calc R U . . .

loop_
_atom_site_aniso_label
_atom_site_aniso_U_11
_atom_site_aniso_U_22
_atom_site_aniso_U_33
_atom_site_aniso_U_23
_atom_site_aniso_U_13
_atom_site_aniso_U_12
Sn1 0.01194(6) 0.01090(6) 0.01323(6) 0.00041(4) 0.00249(4) -0.00050(4)
O1 0.0132(5) 0.0091(5) 0.0185(5) -0.0004(4) 0.0000(4) -0.0006(4)
O2 0.0149(5) 0.0102(5) 0.0135(5) 0.0017(4) 0.0000(4) -0.0030(4)
N1 0.0116(6) 0.0115(6) 0.0169(6) 0.0041(5) 0.0010(5) -0.0010(5)
N2 0.0157(6) 0.0137(6) 0.0179(6) -0.0004(5) 0.0003(5) 0.0009(5)
N3 0.0140(6) 0.0108(6) 0.0121(6) 0.0000(5) 0.0012(5) 0.0018(5)
N4 0.0138(6) 0.0227(7) 0.0146(6) 0.0005(5) 0.0021(5) 0.0011(5)
C1 0.0139(7) 0.0153(7) 0.0224(8) 0.0043(6) 0.0010(6) -0.0032(6)
C2 0.0139(7) 0.0173(8) 0.0207(8) 0.0020(6) 0.0025(6) -0.0036(6)
C4 0.0400(11) 0.0237(9) 0.0243(9) -0.0040(7) -0.0069(8) 0.0036(8)
C3 0.0188(8) 0.0255(9) 0.0283(9) 0.0026(7) 0.0046(7) 0.0063(7)
C5 0.0157(7) 0.0132(7) 0.0132(7) 0.0015(6) 0.0009(6) -0.0011(6)
C6 0.0118(7) 0.0122(7) 0.0138(7) 0.0012(5) 0.0034(6) 0.0003(5)
C7 0.0109(7) 0.0105(7) 0.0145(7) -0.0011(5) 0.0047(6) -0.0015(5)
C8 0.0098(7) 0.0131(7) 0.0116(7) -0.0011(5) 0.0036(5) -0.0003(5)
C9 0.0112(7) 0.0121(7) 0.0135(7) 0.0017(5) 0.0043(5) 0.0019(5)
C10 0.0108(7) 0.0117(7) 0.0142(7) -0.0013(5) 0.0046(5) -0.0012(5)
C12 0.0148(7) 0.0110(7) 0.0143(7) -0.0008(6) 0.0029(6) -0.0025(6)
C13 0.0159(7) 0.0109(7) 0.0239(8) -0.0001(6) 0.0023(6) -0.0009(6)
C15 0.0165(8) 0.0160(8) 0.0236(8) 0.0042(6) -0.0022(6) -0.0046(6)
C14 0.0426(10) 0.0154(8) 0.0218(8) -0.0048(6) 0.0149(8) -0.0053(7)
C11 0.0116(7) 0.0157(7) 0.0118(7) -0.0013(6) 0.0005(5) -0.0027(6)
C16 0.0125(7) 0.0134(7) 0.0134(7) -0.0007(6) 0.0009(6) -0.0002(6)
C17 0.0193(8) 0.0173(8) 0.0163(7) -0.0010(6) -0.0042(6) 0.0018(6)
C18 0.0207(8) 0.0167(8) 0.0146(7) -0.0025(6) 0.0033(6) -0.0002(6)
C19 0.0137(7) 0.0214(8) 0.0182(8) -0.0012(6) 0.0002(6) -0.0041(6)
C26 0.0131(7) 0.0103(7) 0.0116(7) -0.0016(5) 0.0040(5) -0.0003(5)
C25 0.0123(7) 0.0126(7) 0.0111(7) -0.0011(5) 0.0029(5) 0.0017(6)
C24 0.0118(7) 0.0135(7) 0.0141(7) -0.0002(6) 0.0011(6) 0.0011(6)
C20 0.0182(8) 0.0139(7) 0.0157(7) -0.0026(6) 0.0018(6) 0.0013(6)
C21 0.0188(8) 0.0183(8) 0.0153(7) -0.0029(6) 0.0032(6) -0.0048(6)
C23 0.0168(8) 0.0486(12) 0.0235(9) 0.0002(8) 0.0005(7) 0.0040(8)
C22 0.0281(9) 0.0343(10) 0.0226(8) 0.0082(7) 0.0094(7) 0.0041(8)
C30 0.0096(7) 0.0159(7) 0.0128(7) -0.0026(6) 0.0008(5) -0.0012(6)
C29 0.0143(7) 0.0116(7) 0.0122(7) -0.0019(5) 0.0048(6) -0.0020(6)
C28 0.0133(7) 0.0119(7) 0.0115(7) 0.0002(5) 0.0032(5) 0.0006(5)
C27 0.0111(7) 0.0129(7) 0.0098(6) -0.0014(5) 0.0027(5) -0.0007(5)
C35 0.0107(7) 0.0127(7) 0.0136(7) 0.0011(6) 0.0007(6) -0.0009(5)
C38 0.0137(7) 0.0188(8) 0.0173(7) 0.0043(6) -0.0010(6) -0.0014(6)
C37 0.0124(7) 0.0163(7) 0.0203(8) 0.0022(6) 0.0044(6) -0.0014(6)
C36 0.0161(7) 0.0185(8) 0.0150(7) -0.0021(6) -0.0008(6) -0.0009(6)
C31 0.0154(7) 0.0139(7) 0.0171(7) 0.0005(6) 0.0016(6) -0.0052(6)
C33 0.0225(9) 0.0131(8) 0.0471(11) 0.0025(7) 0.0002(8) -0.0028(7)
C32 0.0167(8) 0.0177(8) 0.0281(9) -0.0003(6) 0.0008(7) -0.0060(6)
C34 0.0435(11) 0.0398(11) 0.0209(9) -0.0002(8) 0.0095(8) -0.0261(9)

loop_
_atom_type_symbol
_atom_type_description
_atom_type_scat_dispersion_real
_atom_type_scat_dispersion_imag
_atom_type_scat_source
C C 0.0033 0.0016 'International Tables Vol C Tables 4.2.6.8 and 6.1.1.4'
H H 0.0000 0.0000 'International Tables Vol C Tables 4.2.6.8 and 6.1.1.4'
N N 0.0061 0.0033 'International Tables Vol C Tables 4.2.6.8 and 6.1.1.4'
O O 0.0106 0.0060 'International Tables Vol C Tables 4.2.6.8 and 6.1.1.4'
Sn Sn -0.6537 1.4246 'International Tables Vol C Tables 4.2.6.8 and 6.1.1.4'

loop_
_geom_angle_atom_site_label_1
_geom_angle_atom_site_label_2
_geom_angle_atom_site_label_3
_geom_angle
_geom_angle_site_symmetry_1
_geom_angle_site_symmetry_3
_geom_angle_publ_flag
O1 Sn1 N1 82.46(4) . . ?
O1 Sn1 N3 74.28(4) . . ?
O2 Sn1 O1 95.80(4) . . ?
O2 Sn1 N1 73.97(4) . . ?
O2 Sn1 N3 82.29(4) . . ?
N3 Sn1 N1 144.73(4) . . ?
C7 O1 Sn1 128.25(9) . . ?
C26 O2 Sn1 128.81(9) . . ?
Sn1 N1 H1 106.4 . . ?
C1 N1 Sn1 115.05(9) . . ?
C1 N1 H1 106.4 . . ?
C1 N1 C5 113.30(11) . . ?
C5 N1 Sn1 108.65(8) . . ?
C5 N1 H1 106.4 . . ?
C4 N2 C2 112.41(13) . . ?
C4 N2 C3 110.09(13) . . ?
C3 N2 C2 110.50(13) . . ?
Sn1 N3 H3 105.1 . . ?
C24 N3 Sn1 110.65(8) . . ?
C24 N3 H3 105.1 . . ?
C20 N3 Sn1 115.38(9) . . ?
C20 N3 H3 105.1 . . ?
C20 N3 C24 114.32(11) . . ?
C21 N4 C22 112.04(13) . . ?
C23 N4 C21 110.86(13) . . ?
C23 N4 C22 109.63(13) . . ?
N1 C1 H1A 109.6 . . ?
N1 C1 H1B 109.6 . . ?
N1 C1 C2 110.32(12) . . ?
H1A C1 H1B 108.1 . . ?
C2 C1 H1A 109.6 . . ?
C2 C1 H1B 109.6 . . ?
N2 C2 C1 112.22(13) . . ?
N2 C2 H2A 109.2 . . ?
N2 C2 H2B 109.2 . . ?
C1 C2 H2A 109.2 . . ?
C1 C2 H2B 109.2 . . ?
H2A C2 H2B 107.9 . . ?
N2 C4 H4A 109.5 . . ?
N2 C4 H4B 109.5 . . ?
N2 C4 H4C 109.5 . . ?
H4A C4 H4B 109.5 . . ?
H4A C4 H4C 109.5 . . ?
H4B C4 H4C 109.5 . . ?
N2 C3 H3A 109.5 . . ?
N2 C3 H3B 109.5 . . ?
N2 C3 H3C 109.5 . . ?
H3A C3 H3B 109.5 . . ?
H3A C3 H3C 109.5 . . ?
H3B C3 H3C 109.5 . . ?
N1 C5 H5A 109.3 . . ?
N1 C5 H5B 109.3 . . ?
N1 C5 C6 111.40(12) . . ?
H5A C5 H5B 108.0 . . ?
C6 C5 H5A 109.3 . . ?
C6 C5 H5B 109.3 . . ?
C7 C6 C5 119.08(13) . . ?
C11 C6 C5 120.40(13) . . ?
C11 C6 C7 120.50(13) . . ?
O1 C7 C6 119.39(13) . . ?
O1 C7 C8 121.33(13) . . ?
C6 C7 C8 119.24(13) . . ?
C7 C8 C16 121.57(13) . . ?
C9 C8 C7 117.77(13) . . ?
C9 C8 C16 120.65(12) . . ?
C8 C9 H9 118.1 . . ?
C10 C9 C8 123.72(13) . . ?
C10 C9 H9 118.1 . . ?
C9 C10 C12 122.82(13) . . ?
C11 C10 C9 117.14(13) . . ?
C11 C10 C12 120.04(12) . . ?
C10 C12 C15 109.52(12) . . ?
C10 C12 C14 109.55(12) . . ?
C13 C12 C10 112.32(12) . . ?
C13 C12 C15 108.26(12) . . ?
C13 C12 C14 108.34(13) . . ?
C14 C12 C15 108.78(13) . . ?
C12 C13 H13A 109.5 . . ?
C12 C13 H13B 109.5 . . ?
C12 C13 H13C 109.5 . . ?
H13A C13 H13B 109.5 . . ?
H13A C13 H13C 109.5 . . ?
H13B C13 H13C 109.5 . . ?
C12 C15 H15A 109.5 . . ?
C12 C15 H15B 109.5 . . ?
C12 C15 H15C 109.5 . . ?
H15A C15 H15B 109.5 . . ?
H15A C15 H15C 109.5 . . ?
H15B C15 H15C 109.5 . . ?
C12 C14 H14A 109.5 . . ?
C12 C14 H14B 109.5 . . ?
C12 C14 H14C 109.5 . . ?
H14A C14 H14B 109.5 . . ?
H14A C14 H14C 109.5 . . ?
H14B C14 H14C 109.5 . . ?
C6 C11 H11 119.2 . . ?
C10 C11 C6 121.59(13) . . ?
C10 C11 H11 119.2 . . ?
C8 C16 C19 109.65(12) . . ?
C17 C16 C8 112.02(12) . . ?
C17 C16 C18 106.72(12) . . ?
C17 C16 C19 107.69(12) . . ?
C18 C16 C8 110.41(12) . . ?
C18 C16 C19 110.28(12) . . ?
C16 C17 H17A 109.5 . . ?
C16 C17 H17B 109.5 . . ?
C16 C17 H17C 109.5 . . ?
H17A C17 H17B 109.5 . . ?
H17A C17 H17C 109.5 . . ?
H17B C17 H17C 109.5 . . ?
C16 C18 H18A 109.5 . . ?
C16 C18 H18B 109.5 . . ?
C16 C18 H18C 109.5 . . ?
H18A C18 H18B 109.5 . . ?
H18A C18 H18C 109.5 . . ?
H18B C18 H18C 109.5 . . ?
C16 C19 H19A 109.5 . . ?
C16 C19 H19B 109.5 . . ?
C16 C19 H19C 109.5 . . ?
H19A C19 H19B 109.5 . . ?
H19A C19 H19C 109.5 . . ?
H19B C19 H19C 109.5 . . ?
O2 C26 C25 119.93(12) . . ?
O2 C26 C27 120.85(12) . . ?
C25 C26 C27 119.15(13) . . ?
C26 C25 C24 118.85(13) . . ?
C30 C25 C26 120.68(13) . . ?
C30 C25 C24 120.42(13) . . ?
N3 C24 C25 112.03(12) . . ?
N3 C24 H24A 109.2 . . ?
N3 C24 H24B 109.2 . . ?
C25 C24 H24A 109.2 . . ?
C25 C24 H24B 109.2 . . ?
H24A C24 H24B 107.9 . . ?
N3 C20 H20A 109.1 . . ?
N3 C20 H20B 109.1 . . ?
N3 C20 C21 112.54(12) . . ?
H20A C20 H20B 107.8 . . ?
C21 C20 H20A 109.1 . . ?
C21 C20 H20B 109.1 . . ?
N4 C21 C20 111.15(12) . . ?
N4 C21 H21A 109.4 . . ?
N4 C21 H21B 109.4 . . ?
C20 C21 H21A 109.4 . . ?
C20 C21 H21B 109.4 . . ?
H21A C21 H21B 108.0 . . ?
N4 C23 H23A 109.5 . . ?
N4 C23 H23B 109.5 . . ?
N4 C23 H23C 109.5 . . ?
H23A C23 H23B 109.5 . . ?
H23A C23 H23C 109.5 . . ?
H23B C23 H23C 109.5 . . ?
N4 C22 H22A 109.5 . . ?
N4 C22 H22B 109.5 . . ?
N4 C22 H22C 109.5 . . ?
H22A C22 H22B 109.5 . . ?
H22A C22 H22C 109.5 . . ?
H22B C22 H22C 109.5 . . ?
C25 C30 H30 119.2 . . ?
C29 C30 C25 121.59(13) . . ?
C29 C30 H30 119.2 . . ?
C30 C29 C28 116.78(13) . . ?
C30 C29 C31 123.31(13) . . ?
C28 C29 C31 119.90(13) . . ?
C29 C28 H28 118.0 . . ?
C27 C28 C29 124.07(13) . . ?
C27 C28 H28 118.0 . . ?
C26 C27 C35 120.77(12) . . ?
C28 C27 C26 117.71(13) . . ?
C28 C27 C35 121.52(12) . . ?
C38 C35 C27 112.00(12) . . ?
C38 C35 C37 106.26(12) . . ?
C38 C35 C36 107.93(12) . . ?
C37 C35 C27 110.75(12) . . ?
C37 C35 C36 110.03(12) . . ?
C36 C35 C27 109.77(12) . . ?
C35 C38 H38A 109.5 . . ?
C35 C38 H38B 109.5 . . ?
C35 C38 H38C 109.5 . . ?
H38A C38 H38B 109.5 . . ?
H38A C38 H38C 109.5 . . ?
H38B C38 H38C 109.5 . . ?
C35 C37 H37A 109.5 . . ?
C35 C37 H37B 109.5 . . ?
C35 C37 H37C 109.5 . . ?
H37A C37 H37B 109.5 . . ?
H37A C37 H37C 109.5 . . ?
H37B C37 H37C 109.5 . . ?
C35 C36 H36A 109.5 . . ?
C35 C36 H36B 109.5 . . ?
C35 C36 H36C 109.5 . . ?
H36A C36 H36B 109.5 . . ?
H36A C36 H36C 109.5 . . ?
H36B C36 H36C 109.5 . . ?
C33 C31 C29 110.17(13) . . ?
C33 C31 C34 109.77(15) . . ?
C32 C31 C29 112.21(12) . . ?
C32 C31 C33 107.68(13) . . ?
C32 C31 C34 107.86(14) . . ?
C34 C31 C29 109.11(12) . . ?
C31 C33 H33A 109.5 . . ?
C31 C33 H33B 109.5 . . ?
C31 C33 H33C 109.5 . . ?
H33A C33 H33B 109.5 . . ?
H33A C33 H33C 109.5 . . ?
H33B C33 H33C 109.5 . . ?
C31 C32 H32A 109.5 . . ?
C31 C32 H32B 109.5 . . ?
C31 C32 H32C 109.5 . . ?
H32A C32 H32B 109.5 . . ?
H32A C32 H32C 109.5 . . ?
H32B C32 H32C 109.5 . . ?
C31 C34 H34A 109.5 . . ?
C31 C34 H34B 109.5 . . ?
C31 C34 H34C 109.5 . . ?
H34A C34 H34B 109.5 . . ?
H34A C34 H34C 109.5 . . ?
H34B C34 H34C 109.5 . . ?

loop_
_geom_bond_atom_site_label_1
_geom_bond_atom_site_label_2
_geom_bond_distance
_geom_bond_site_symmetry_2
_geom_bond_publ_flag
Sn1 O1 2.0805(10) . ?
Sn1 O2 2.0789(10) . ?
Sn1 N1 2.4352(12) . ?
Sn1 N3 2.4030(12) . ?
O1 C7 1.3462(17) . ?
O2 C26 1.3442(17) . ?
N1 H1 1.0000 . ?
N1 C1 1.4763(19) . ?
N1 C5 1.4846(19) . ?
N2 C2 1.4619(19) . ?
N2 C4 1.454(2) . ?
N2 C3 1.457(2) . ?
N3 H3 1.0000 . ?
N3 C24 1.4864(18) . ?
N3 C20 1.4758(18) . ?
N4 C21 1.458(2) . ?
N4 C23 1.455(2) . ?
N4 C22 1.459(2) . ?
C1 H1A 0.9900 . ?
C1 H1B 0.9900 . ?
C1 C2 1.520(2) . ?
C2 H2A 0.9900 . ?
C2 H2B 0.9900 . ?
C4 H4A 0.9800 . ?
C4 H4B 0.9800 . ?
C4 H4C 0.9800 . ?
C3 H3A 0.9800 . ?
C3 H3B 0.9800 . ?
C3 H3C 0.9800 . ?
C5 H5A 0.9900 . ?
C5 H5B 0.9900 . ?
C5 C6 1.5013(19) . ?
C6 C7 1.408(2) . ?
C6 C11 1.390(2) . ?
C7 C8 1.414(2) . ?
C8 C9 1.399(2) . ?
C8 C16 1.5385(19) . ?
C9 H9 0.9500 . ?
C9 C10 1.394(2) . ?
C10 C12 1.5321(19) . ?
C10 C11 1.389(2) . ?
C12 C13 1.528(2) . ?
C12 C15 1.537(2) . ?
C12 C14 1.534(2) . ?
C13 H13A 0.9800 . ?
C13 H13B 0.9800 . ?
C13 H13C 0.9800 . ?
C15 H15A 0.9800 . ?
C15 H15B 0.9800 . ?
C15 H15C 0.9800 . ?
C14 H14A 0.9800 . ?
C14 H14B 0.9800 . ?
C14 H14C 0.9800 . ?
C11 H11 0.9500 . ?
C16 C17 1.534(2) . ?
C16 C18 1.537(2) . ?
C16 C19 1.541(2) . ?
C17 H17A 0.9800 . ?
C17 H17B 0.9800 . ?
C17 H17C 0.9800 . ?
C18 H18A 0.9800 . ?
C18 H18B 0.9800 . ?
C18 H18C 0.9800 . ?
C19 H19A 0.9800 . ?
C19 H19B 0.9800 . ?
C19 H19C 0.9800 . ?
C26 C25 1.405(2) . ?
C26 C27 1.419(2) . ?
C25 C24 1.5039(19) . ?
C25 C30 1.395(2) . ?
C24 H24A 0.9900 . ?
C24 H24B 0.9900 . ?
C20 H20A 0.9900 . ?
C20 H20B 0.9900 . ?
C20 C21 1.523(2) . ?
C21 H21A 0.9900 . ?
C21 H21B 0.9900 . ?
C23 H23A 0.9800 . ?
C23 H23B 0.9800 . ?
C23 H23C 0.9800 . ?
C22 H22A 0.9800 . ?
C22 H22B 0.9800 . ?
C22 H22C 0.9800 . ?
C30 H30 0.9500 . ?
C30 C29 1.386(2) . ?
C29 C28 1.405(2) . ?
C29 C31 1.5341(19) . ?
C28 H28 0.9500 . ?
C28 C27 1.391(2) . ?
C27 C35 1.5405(19) . ?
C35 C38 1.533(2) . ?
C35 C37 1.537(2) . ?
C35 C36 1.539(2) . ?
C38 H38A 0.9800 . ?
C38 H38B 0.9800 . ?
C38 H38C 0.9800 . ?
C37 H37A 0.9800 . ?
C37 H37B 0.9800 . ?
C37 H37C 0.9800 . ?
C36 H36A 0.9800 . ?
C36 H36B 0.9800 . ?
C36 H36C 0.9800 . ?
C31 C33 1.529(2) . ?
C31 C32 1.528(2) . ?
C31 C34 1.534(2) . ?
C33 H33A 0.9800 . ?
C33 H33B 0.9800 . ?
C33 H33C 0.9800 . ?
C32 H32A 0.9800 . ?
C32 H32B 0.9800 . ?
C32 H32C 0.9800 . ?
C34 H34A 0.9800 . ?
C34 H34B 0.9800 . ?
C34 H34C 0.9800 . ?

loop_
_geom_torsion_atom_site_label_1
_geom_torsion_atom_site_label_2
_geom_torsion_atom_site_label_3
_geom_torsion_atom_site_label_4
_geom_torsion
_geom_torsion_site_symmetry_1
_geom_torsion_site_symmetry_2
_geom_torsion_site_symmetry_3
_geom_torsion_site_symmetry_4
_geom_torsion_publ_flag
Sn1 O1 C7 C6 -52.31(17) . . . . ?
Sn1 O1 C7 C8 130.01(12) . . . . ?
Sn1 O2 C26 C25 -51.25(17) . . . . ?
Sn1 O2 C26 C27 131.89(11) . . . . ?
Sn1 N1 C1 C2 -82.96(13) . . . . ?
Sn1 N1 C5 C6 -68.17(12) . . . . ?
Sn1 N3 C24 C25 -66.01(12) . . . . ?
Sn1 N3 C20 C21 -155.60(10) . . . . ?
O1 C7 C8 C9 179.45(13) . . . . ?
O1 C7 C8 C16 0.6(2) . . . . ?
O2 C26 C25 C24 -1.5(2) . . . . ?
O2 C26 C25 C30 -178.88(12) . . . . ?
O2 C26 C27 C28 178.00(12) . . . . ?
O2 C26 C27 C35 -0.9(2) . . . . ?
N1 C1 C2 N2 -54.52(16) . . . . ?
N1 C5 C6 C7 65.84(17) . . . . ?
N1 C5 C6 C11 -115.44(15) . . . . ?
N3 C20 C21 N4 53.87(17) . . . . ?
C1 N1 C5 C6 61.02(15) . . . . ?
C4 N2 C2 C1 -61.33(17) . . . . ?
C3 N2 C2 C1 175.24(13) . . . . ?
C5 N1 C1 C2 151.20(12) . . . . ?
C5 C6 C7 O1 -0.8(2) . . . . ?
C5 C6 C7 C8 176.94(13) . . . . ?
C5 C6 C11 C10 -178.38(13) . . . . ?
C6 C7 C8 C9 1.8(2) . . . . ?
C6 C7 C8 C16 -177.09(13) . . . . ?
C7 C6 C11 C10 0.3(2) . . . . ?
C7 C8 C9 C10 -0.3(2) . . . . ?
C7 C8 C16 C17 179.18(13) . . . . ?
C7 C8 C16 C18 -62.02(17) . . . . ?
C7 C8 C16 C19 59.68(17) . . . . ?
C8 C9 C10 C12 179.72(13) . . . . ?
C8 C9 C10 C11 -1.1(2) . . . . ?
C9 C8 C16 C17 0.37(19) . . . . ?
C9 C8 C16 C18 119.17(14) . . . . ?
C9 C8 C16 C19 -119.13(14) . . . . ?
C9 C10 C12 C13 -3.47(19) . . . . ?
C9 C10 C12 C15 -123.79(14) . . . . ?
C9 C10 C12 C14 116.98(15) . . . . ?
C9 C10 C11 C6 1.1(2) . . . . ?
C12 C10 C11 C6 -179.69(13) . . . . ?
C11 C6 C7 O1 -179.51(13) . . . . ?
C11 C6 C7 C8 -1.8(2) . . . . ?
C11 C10 C12 C13 177.36(13) . . . . ?
C11 C10 C12 C15 57.03(17) . . . . ?
C11 C10 C12 C14 -62.20(18) . . . . ?
C16 C8 C9 C10 178.52(13) . . . . ?
C26 C25 C24 N3 63.67(17) . . . . ?
C26 C25 C30 C29 1.4(2) . . . . ?
C26 C27 C35 C38 -178.60(13) . . . . ?
C26 C27 C35 C37 -60.17(17) . . . . ?
C26 C27 C35 C36 61.53(17) . . . . ?
C25 C26 C27 C28 1.1(2) . . . . ?
C25 C26 C27 C35 -177.79(13) . . . . ?
C25 C30 C29 C28 -0.1(2) . . . . ?
C25 C30 C29 C31 178.36(13) . . . . ?
C24 N3 C20 C21 74.41(15) . . . . ?
C24 C25 C30 C29 -175.92(13) . . . . ?
C20 N3 C24 C25 66.28(15) . . . . ?
C23 N4 C21 C20 -162.39(13) . . . . ?
C22 N4 C21 C20 74.78(16) . . . . ?
C30 C25 C24 N3 -118.93(14) . . . . ?
C30 C29 C28 C27 -0.8(2) . . . . ?
C30 C29 C31 C33 124.94(16) . . . . ?
C30 C29 C31 C32 5.0(2) . . . . ?
C30 C29 C31 C34 -114.49(17) . . . . ?
C29 C28 C27 C26 0.3(2) . . . . ?
C29 C28 C27 C35 179.16(13) . . . . ?
C28 C29 C31 C33 -56.68(18) . . . . ?
C28 C29 C31 C32 -176.64(13) . . . . ?
C28 C29 C31 C34 63.89(18) . . . . ?
C28 C27 C35 C38 2.53(19) . . . . ?
C28 C27 C35 C37 120.96(14) . . . . ?
C28 C27 C35 C36 -117.35(15) . . . . ?
C27 C26 C25 C24 175.43(12) . . . . ?
C27 C26 C25 C30 -2.0(2) . . . . ?
C31 C29 C28 C27 -179.28(13) . . . . ?
